data_4036369
loop_
_publ_author_name
'McCartney, Dennis'
'Nottingham, Chris'
'M\"uller-Bunz, Helge'
'Guiry, Patrick J.'

_publ_section_title
;
 Exploiting the gem-Disubstitution Effect in FcPHOX and HetPHOX P,N
 Ligands: Synthesis and Applications in Pd-Catalyzed Intermolecular Heck
 Reactions.
;
_journal_issue 20
_journal_name_full 'The Journal of organic chemistry'
_journal_page_first 10151
_journal_page_last 10162
_journal_paper_doi 10.1021/acs.joc.5b01764
_journal_volume 80
_journal_year 2015
_chemical_absolute_configuration ad
_chemical_formula_moiety 'C24 H26 Cl2 N O P Pd S'
_chemical_formula_sum 'C24 H26 Cl2 N O P Pd S'
_chemical_formula_weight 584.79
_space_group_IT_number 19
_space_group_name_Hall 'P 2ac 2ab'
_space_group_name_H-M_alt 'P 21 21 21'
_symmetry_cell_setting orthorhombic
_symmetry_space_group_name_Hall 'P 2ac 2ab'
_symmetry_space_group_name_H-M 'P 21 21 21'
_atom_sites_solution_hydrogens geom
_atom_sites_solution_primary direct
_atom_sites_solution_secondary difmap
_audit_creation_method SHELXL-97
_cell_angle_alpha 90.00
_cell_angle_beta 90.00
_cell_angle_gamma 90.00
_cell_formula_units_Z 4
_cell_length_a 8.6835(1)
_cell_length_b 10.0878(2)
_cell_length_c 27.4865(4)
_cell_measurement_reflns_used 16699
_cell_measurement_temperature 100(2)
_cell_measurement_theta_max 29.2430
_cell_measurement_theta_min 3.5820
_cell_volume 2407.75(7)
_computing_cell_refinement
; 
CrysAlisPro, Agilent Technologies, 
Version 1.171.36.24a (release 19-12-2012 CrysAlis171 .NET) 
(compiled Dec 19 2012,11:08:27) 
;
_computing_data_collection
; 
CrysAlisPro, Agilent Technologies, 
Version 1.171.36.24a (release 19-12-2012 CrysAlis171 .NET) 
(compiled Dec 19 2012,11:08:27) 
;
_computing_data_reduction
; 
CrysAlisPro, Agilent Technologies, 
Version 1.171.36.24a (release 19-12-2012 CrysAlis171 .NET) 
(compiled Dec 19 2012,11:08:27) 
;
_computing_structure_refinement 'SHELXL-97 (Sheldrick, 2008)'
_computing_structure_solution 'SHELXS-97 (Sheldrick, 2008)'
_diffrn_ambient_temperature 100(2)
_diffrn_detector_area_resol_mean 10.3196
_diffrn_measured_fraction_theta_full 0.988
_diffrn_measured_fraction_theta_max 0.935
_diffrn_measurement_device_type 'SuperNova, Dual, Cu at zero, Atlas'
_diffrn_measurement_method '\w scans'
_diffrn_radiation_monochromator mirror
_diffrn_radiation_source 'SuperNova (Mo) X-ray Source'
_diffrn_radiation_type MoK\a
_diffrn_radiation_wavelength 0.71073
_diffrn_reflns_av_R_equivalents 0.0290
_diffrn_reflns_av_sigmaI/netI 0.0256
_diffrn_reflns_limit_h_max 11
_diffrn_reflns_limit_h_min -11
_diffrn_reflns_limit_k_max 13
_diffrn_reflns_limit_k_min -13
_diffrn_reflns_limit_l_max 36
_diffrn_reflns_limit_l_min -35
_diffrn_reflns_number 27031
_diffrn_reflns_theta_full 28.00
_diffrn_reflns_theta_max 29.47
_diffrn_reflns_theta_min 2.96
_exptl_absorpt_coefficient_mu 1.163
_exptl_absorpt_correction_T_max 0.960
_exptl_absorpt_correction_T_min 0.789
_exptl_absorpt_correction_type analytical
_exptl_absorpt_process_details
; 
CrysAlisPro, Agilent Technologies, 
Version 1.171.36.24a (release 19-12-2012 CrysAlis171 .NET) 
(compiled Dec 19 2012,11:08:27) 
Analytical numeric absorption correction using a multifaceted crystal 
model based on expressions derived by R.C. Clark & J.S. Reid. 
(Clark, R. C. & Reid, J. S. (1995). Acta Cryst. A51, 887-897) 
;
_exptl_crystal_colour yellow
_exptl_crystal_density_diffrn 1.613
_exptl_crystal_density_method 'not measured'
_exptl_crystal_description needle
_exptl_crystal_F_000 1184
_exptl_crystal_size_max 0.2495
_exptl_crystal_size_mid 0.0880
_exptl_crystal_size_min 0.0391
_refine_diff_density_max 0.486
_refine_diff_density_min -0.487
_refine_diff_density_rms 0.063
_refine_ls_abs_structure_details 'Flack H D (1983), Acta Cryst. A39, 876-881'
_refine_ls_abs_structure_Flack -0.019(16)
_refine_ls_extinction_method none
_refine_ls_goodness_of_fit_ref 1.072
_refine_ls_hydrogen_treatment constr
_refine_ls_matrix_type full
_refine_ls_number_parameters 284
_refine_ls_number_reflns 6068
_refine_ls_number_restraints 0
_refine_ls_restrained_S_all 1.072
_refine_ls_R_factor_all 0.0220
_refine_ls_R_factor_gt 0.0203
_refine_ls_shift/su_max 0.006
_refine_ls_shift/su_mean 0.000
_refine_ls_structure_factor_coef Fsqd
_refine_ls_weighting_details 'calc w=1/[\s^2^(Fo^2^)+(0.0184P)^2^+0.9086P] where P=(Fo^2^+2Fc^2^)/3'
_refine_ls_weighting_scheme calc
_refine_ls_wR_factor_gt 0.0444
_refine_ls_wR_factor_ref 0.0451
_reflns_number_gt 5887
_reflns_number_total 6068
_reflns_threshold_expression I>2\s(I)
_cod_data_source_file jo5b01764_si_001.cif
_cod_data_source_block gui62(31)
_cod_database_code 4036369

loop_
_symmetry_equiv_pos_as_xyz
'x, y, z'
'-x+1/2, -y, z+1/2'
'x+1/2, -y+1/2, -z'
'-x, y+1/2, -z+1/2'

loop_
_atom_site_label
_atom_site_type_symbol
_atom_site_fract_x
_atom_site_fract_y
_atom_site_fract_z
_atom_site_U_iso_or_equiv
_atom_site_adp_type
_atom_site_occupancy
_atom_site_symmetry_multiplicity
_atom_site_calc_flag
_atom_site_refinement_flags
Pd Pd 0.746178(16) -0.089806(13) 0.857805(4) 0.00901(4) Uani 1 1 d .
Cl1 Cl 0.62122(6) -0.25713(5) 0.904323(16) 0.01690(10) Uani 1 1 d .
Cl2 Cl 0.71249(6) -0.21037(5) 0.788502(16) 0.01638(10) Uani 1 1 d .
N N 0.7720(2) 0.02504(15) 0.91920(5) 0.0113(3) Uani 1 1 d .
C1 C 0.7544(3) 0.15150(18) 0.92301(6) 0.0124(3) Uani 1 1 d .
C4 C 0.7461(2) 0.24768(17) 0.88397(6) 0.0116(3) Uani 1 1 d .
C5 C 0.7797(2) 0.22716(19) 0.83541(7) 0.0118(4) Uani 1 1 d .
C6 C 0.7594(3) 0.34467(18) 0.80774(7) 0.0151(4) Uani 1 1 d .
H6 H 0.7756 0.3495 0.7736 0.018 Uiso 1 1 calc R
C7 C 0.7142(2) 0.4503(2) 0.83554(7) 0.0159(4) Uani 1 1 d .
H7 H 0.6955 0.5364 0.8229 0.019 Uiso 1 1 calc R
S S 0.69510(5) 0.40971(5) 0.895524(17) 0.01396(10) Uani 1 1 d .
C2 C 0.7960(2) -0.0279(2) 0.96965(7) 0.0148(4) Uani 1 1 d .
H2 H 0.7320 -0.1096 0.9736 0.018 Uiso 1 1 calc R
C8 C 0.9656(2) -0.0643(2) 0.97888(7) 0.0188(4) Uani 1 1 d .
H8 H 0.9768 -0.0792 1.0147 0.023 Uiso 1 1 calc R
C9 C 1.0065(3) -0.1946(2) 0.95389(9) 0.0259(5) Uani 1 1 d .
H9A H 0.9327 -0.2632 0.9636 0.039 Uiso 1 1 calc R
H9B H 1.1106 -0.2216 0.9635 0.039 Uiso 1 1 calc R
H9C H 1.0025 -0.1828 0.9185 0.039 Uiso 1 1 calc R
C10 C 1.0806(3) 0.0434(2) 0.96487(8) 0.0223(5) Uani 1 1 d .
H10A H 1.1845 0.0159 0.9745 0.033 Uiso 1 1 calc R
H10B H 1.0538 0.1261 0.9815 0.033 Uiso 1 1 calc R
H10C H 1.0775 0.0573 0.9296 0.033 Uiso 1 1 calc R
C3 C 0.7238(2) 0.0842(2) 1.00067(6) 0.0167(4) Uani 1 1 d .
C11 C 0.5520(3) 0.0621(2) 1.00656(9) 0.0261(5) Uani 1 1 d .
H11A H 0.5045 0.1424 1.0199 0.039 Uiso 1 1 calc R
H11B H 0.5343 -0.0122 1.0288 0.039 Uiso 1 1 calc R
H11C H 0.5064 0.0420 0.9748 0.039 Uiso 1 1 calc R
C12 C 0.8012(3) 0.1203(2) 1.04813(8) 0.0268(6) Uani 1 1 d .
H12A H 0.9105 0.1386 1.0422 0.040 Uiso 1 1 calc R
H12B H 0.7915 0.0463 1.0711 0.040 Uiso 1 1 calc R
H12C H 0.7519 0.1992 1.0619 0.040 Uiso 1 1 calc R
O O 0.74296(19) 0.20115(12) 0.96790(4) 0.0146(3) Uani 1 1 d .
P P 0.85471(5) 0.07094(5) 0.814027(17) 0.00968(10) Uani 1 1 d .
C13 C 0.8262(2) 0.0807(2) 0.74881(6) 0.0118(4) Uani 1 1 d .
C14 C 0.9512(2) 0.0868(2) 0.71737(7) 0.0150(4) Uani 1 1 d .
H14 H 1.0529 0.0779 0.7297 0.018 Uiso 1 1 calc R
C15 C 0.9271(3) 0.1061(2) 0.66770(8) 0.0195(4) Uani 1 1 d .
H15 H 1.0122 0.1086 0.6460 0.023 Uiso 1 1 calc R
C16 C 0.7801(3) 0.12132(19) 0.65031(7) 0.0184(4) Uani 1 1 d .
H16 H 0.7644 0.1365 0.6166 0.022 Uiso 1 1 calc R
C17 C 0.6539(3) 0.1148(2) 0.68131(8) 0.0201(5) Uani 1 1 d .
H17 H 0.5527 0.1254 0.6688 0.024 Uiso 1 1 calc R
C18 C 0.6765(2) 0.0928(2) 0.73065(7) 0.0185(4) Uani 1 1 d .
H18 H 0.5907 0.0860 0.7520 0.022 Uiso 1 1 calc R
C19 C 1.0610(2) 0.0824(2) 0.82410(6) 0.0113(4) Uani 1 1 d .
C20 C 1.1453(2) -0.0342(2) 0.82815(8) 0.0161(4) Uani 1 1 d .
H20 H 1.0950 -0.1175 0.8254 0.019 Uiso 1 1 calc R
C21 C 1.3030(3) -0.0291(2) 0.83628(9) 0.0214(5) Uani 1 1 d .
H21 H 1.3608 -0.1087 0.8391 0.026 Uiso 1 1 calc R
C22 C 1.3756(2) 0.0927(3) 0.84033(8) 0.0211(4) Uani 1 1 d .
H22 H 1.4832 0.0962 0.8466 0.025 Uiso 1 1 calc R
C23 C 1.2934(2) 0.2096(2) 0.83537(7) 0.0179(5) Uani 1 1 d .
H23 H 1.3448 0.2925 0.8373 0.022 Uiso 1 1 calc R
C24 C 1.1352(2) 0.2052(2) 0.82750(7) 0.0144(4) Uani 1 1 d .
H24 H 1.0780 0.2850 0.8245 0.017 Uiso 1 1 calc R

loop_
_atom_site_aniso_label
_atom_site_aniso_U_11
_atom_site_aniso_U_22
_atom_site_aniso_U_33
_atom_site_aniso_U_23
_atom_site_aniso_U_13
_atom_site_aniso_U_12
Pd 0.01116(6) 0.00673(6) 0.00914(6) 0.00034(5) -0.00037(6) 0.00005(7)
Cl1 0.0257(2) 0.0123(2) 0.0128(2) 0.00166(18) 0.00031(19) -0.00647(19)
Cl2 0.0267(3) 0.0109(2) 0.0115(2) -0.00235(17) 0.00049(18) -0.00188(18)
N 0.0151(9) 0.0097(7) 0.0092(7) 0.0016(5) -0.0002(6) 0.0000(7)
C1 0.0116(8) 0.0138(9) 0.0119(8) -0.0013(7) -0.0004(9) 0.0003(9)
C4 0.0113(8) 0.0071(8) 0.0164(8) 0.0002(6) -0.0005(9) 0.0005(9)
C5 0.0102(9) 0.0106(9) 0.0147(8) 0.0016(7) 0.0006(7) -0.0001(7)
C6 0.0174(9) 0.0140(9) 0.0140(8) 0.0045(7) 0.0020(9) 0.0021(9)
C7 0.0158(10) 0.0125(10) 0.0195(9) 0.0061(8) 0.0034(8) 0.0032(7)
S 0.0180(2) 0.0080(2) 0.0158(2) 0.0012(2) 0.00349(17) 0.00265(19)
C2 0.0263(11) 0.0100(9) 0.0080(8) 0.0017(7) -0.0021(7) 0.0004(8)
C8 0.0261(11) 0.0170(12) 0.0134(9) -0.0017(8) -0.0073(8) 0.0038(9)
C9 0.0333(13) 0.0141(12) 0.0303(13) -0.0028(10) -0.0099(10) 0.0101(10)
C10 0.0222(11) 0.0190(12) 0.0256(11) -0.0030(9) -0.0095(9) 0.0012(9)
C3 0.0283(11) 0.0091(9) 0.0127(8) 0.0049(7) 0.0009(8) 0.0000(9)
C11 0.0335(13) 0.0160(12) 0.0286(12) 0.0015(10) 0.0106(10) -0.0010(10)
C12 0.0520(15) 0.0173(12) 0.0110(10) -0.0006(8) -0.0028(9) 0.0045(10)
O 0.0256(7) 0.0078(6) 0.0105(6) 0.0002(5) 0.0002(7) 0.0005(7)
P 0.0104(2) 0.0087(2) 0.0099(2) 0.00043(19) 0.00006(17) 0.00052(18)
C13 0.0158(9) 0.0070(9) 0.0125(9) -0.0001(8) -0.0025(7) -0.0005(8)
C14 0.0163(9) 0.0132(10) 0.0155(9) -0.0006(9) 0.0001(7) 0.0009(9)
C15 0.0251(11) 0.0160(11) 0.0175(10) 0.0008(8) 0.0043(8) 0.0021(9)
C16 0.0314(12) 0.0123(10) 0.0115(9) 0.0010(7) -0.0034(8) -0.0034(8)
C17 0.0192(10) 0.0184(12) 0.0229(11) 0.0031(9) -0.0091(9) -0.0038(8)
C18 0.0175(10) 0.0205(12) 0.0175(10) 0.0027(10) -0.0005(7) -0.0024(10)
C19 0.0109(8) 0.0144(10) 0.0087(8) -0.0005(8) -0.0001(6) -0.0008(8)
C20 0.0153(10) 0.0132(10) 0.0199(11) -0.0019(8) -0.0011(8) -0.0007(8)
C21 0.0150(10) 0.0168(11) 0.0324(12) -0.0013(9) -0.0010(9) 0.0062(8)
C22 0.0091(9) 0.0307(13) 0.0234(10) -0.0033(10) -0.0001(7) -0.0002(10)
C23 0.0167(10) 0.0201(11) 0.0170(10) -0.0001(8) 0.0006(8) -0.0073(8)
C24 0.0158(10) 0.0132(10) 0.0143(10) 0.0019(8) 0.0007(8) 0.0004(8)

loop_
_atom_type_symbol
_atom_type_description
_atom_type_scat_dispersion_real
_atom_type_scat_dispersion_imag
_atom_type_scat_source
C C 0.0033 0.0016 'International Tables Vol C Tables 4.2.6.8 and 6.1.1.4'
H H 0.0000 0.0000 'International Tables Vol C Tables 4.2.6.8 and 6.1.1.4'
N N 0.0061 0.0033 'International Tables Vol C Tables 4.2.6.8 and 6.1.1.4'
O O 0.0106 0.0060 'International Tables Vol C Tables 4.2.6.8 and 6.1.1.4'
P P 0.1023 0.0942 'International Tables Vol C Tables 4.2.6.8 and 6.1.1.4'
S S 0.1246 0.1234 'International Tables Vol C Tables 4.2.6.8 and 6.1.1.4'
Cl Cl 0.1484 0.1585 'International Tables Vol C Tables 4.2.6.8 and 6.1.1.4'
Pd Pd -0.9988 1.0072 'International Tables Vol C Tables 4.2.6.8 and 6.1.1.4'

loop_
_geom_angle_atom_site_label_1
_geom_angle_atom_site_label_2
_geom_angle_atom_site_label_3
_geom_angle
N Pd P 89.26(5)
N Pd Cl2 177.79(5)
P Pd Cl2 89.499(17)
N Pd Cl1 90.48(4)
P Pd Cl1 177.828(19)
Cl2 Pd Cl1 90.691(17)
C1 N C2 107.07(15)
C1 N Pd 127.62(13)
C2 N Pd 124.92(12)
N C1 O 117.06(15)
N C1 C4 127.50(16)
O C1 C4 115.44(15)
C5 C4 C1 127.21(16)
C5 C4 S 111.99(13)
C1 C4 S 120.78(13)
C4 C5 C6 111.49(17)
C4 C5 P 121.46(14)
C6 C5 P 126.85(14)
C7 C6 C5 112.74(17)
C7 C6 H6 123.6
C5 C6 H6 123.6
C6 C7 S 112.36(15)
C6 C7 H7 123.8
S C7 H7 123.8
C7 S C4 91.41(9)
N C2 C8 111.73(16)
N C2 C3 101.15(15)
C8 C2 C3 118.09(17)
N C2 H2 108.5
C8 C2 H2 108.5
C3 C2 H2 108.5
C9 C8 C10 110.33(19)
C9 C8 C2 110.78(18)
C10 C8 C2 114.51(18)
C9 C8 H8 106.9
C10 C8 H8 106.9
C2 C8 H8 106.9
C8 C9 H9A 109.5
C8 C9 H9B 109.5
H9A C9 H9B 109.5
C8 C9 H9C 109.5
H9A C9 H9C 109.5
H9B C9 H9C 109.5
C8 C10 H10A 109.5
C8 C10 H10B 109.5
H10A C10 H10B 109.5
C8 C10 H10C 109.5
H10A C10 H10C 109.5
H10B C10 H10C 109.5
O C3 C12 106.30(16)
O C3 C11 106.82(17)
C12 C3 C11 112.37(18)
O C3 C2 101.51(14)
C12 C3 C2 118.11(17)
C11 C3 C2 110.46(18)
C3 C11 H11A 109.5
C3 C11 H11B 109.5
H11A C11 H11B 109.5
C3 C11 H11C 109.5
H11A C11 H11C 109.5
H11B C11 H11C 109.5
C3 C12 H12A 109.5
C3 C12 H12B 109.5
H12A C12 H12B 109.5
C3 C12 H12C 109.5
H12A C12 H12C 109.5
H12B C12 H12C 109.5
C1 O C3 105.62(13)
C5 P C13 103.05(9)
C5 P C19 104.53(9)
C13 P C19 106.37(8)
C5 P Pd 107.88(6)
C13 P Pd 121.06(7)
C19 P Pd 112.40(7)
C14 C13 C18 120.06(16)
C14 C13 P 120.75(14)
C18 C13 P 118.99(14)
C13 C14 C15 119.88(18)
C13 C14 H14 120.1
C15 C14 H14 120.1
C16 C15 C14 119.75(19)
C16 C15 H15 120.1
C14 C15 H15 120.1
C15 C16 C17 121.00(19)
C15 C16 H16 119.5
C17 C16 H16 119.5
C18 C17 C16 119.67(19)
C18 C17 H17 120.2
C16 C17 H17 120.2
C17 C18 C13 119.60(18)
C17 C18 H18 120.2
C13 C18 H18 120.2
C20 C19 C24 120.05(17)
C20 C19 P 118.55(16)
C24 C19 P 121.40(16)
C21 C20 C19 120.1(2)
C21 C20 H20 120.0
C19 C20 H20 120.0
C22 C21 C20 119.7(2)
C22 C21 H21 120.2
C20 C21 H21 120.2
C23 C22 C21 120.78(18)
C23 C22 H22 119.6
C21 C22 H22 119.6
C22 C23 C24 119.8(2)
C22 C23 H23 120.1
C24 C23 H23 120.1
C23 C24 C19 119.6(2)
C23 C24 H24 120.2
C19 C24 H24 120.2

loop_
_geom_bond_atom_site_label_1
_geom_bond_atom_site_label_2
_geom_bond_distance
Pd N 2.0593(15)
Pd P 2.2283(5)
Pd Cl2 2.2789(5)
Pd Cl1 2.3794(5)
N C1 1.289(2)
N C2 1.500(2)
C1 O 1.335(2)
C1 C4 1.448(2)
C4 C5 1.382(2)
C4 S 1.7230(18)
C5 C6 1.419(3)
C5 P 1.804(2)
C6 C7 1.369(3)
C6 H6 0.9500
C7 S 1.707(2)
C7 H7 0.9500
C2 C8 1.539(3)
C2 C3 1.548(3)
C2 H2 1.0000
C8 C9 1.525(3)
C8 C10 1.525(3)
C8 H8 1.0000
C9 H9A 0.9800
C9 H9B 0.9800
C9 H9C 0.9800
C10 H10A 0.9800
C10 H10B 0.9800
C10 H10C 0.9800
C3 O 1.494(2)
C3 C12 1.512(3)
C3 C11 1.517(3)
C11 H11A 0.9800
C11 H11B 0.9800
C11 H11C 0.9800
C12 H12A 0.9800
C12 H12B 0.9800
C12 H12C 0.9800
P C13 1.8124(18)
P C19 1.8159(18)
C13 C14 1.388(3)
C13 C18 1.398(3)
C14 C15 1.395(3)
C14 H14 0.9500
C15 C16 1.371(3)
C15 H15 0.9500
C16 C17 1.390(3)
C16 H16 0.9500
C17 C18 1.388(3)
C17 H17 0.9500
C18 H18 0.9500
C19 C20 1.390(3)
C19 C24 1.400(3)
C20 C21 1.388(3)
C20 H20 0.9500
C21 C22 1.386(3)
C21 H21 0.9500
C22 C23 1.385(3)
C22 H22 0.9500
C23 C24 1.391(3)
C23 H23 0.9500
C24 H24 0.9500

loop_
_geom_torsion_atom_site_label_1
_geom_torsion_atom_site_label_2
_geom_torsion_atom_site_label_3
_geom_torsion_atom_site_label_4
_geom_torsion
P Pd N C1 38.7(2)
Cl1 Pd N C1 -139.2(2)
P Pd N C2 -149.52(16)
Cl1 Pd N C2 32.63(16)
C2 N C1 O -7.6(3)
Pd N C1 O 165.35(13)
C2 N C1 C4 172.1(2)
Pd N C1 C4 -14.9(4)
N C1 C4 C5 -11.3(4)
O C1 C4 C5 168.5(2)
N C1 C4 S 170.7(2)
O C1 C4 S -9.6(3)
C1 C4 C5 C6 -179.6(2)
S C4 C5 C6 -1.5(2)
C1 C4 C5 P -4.4(3)
S C4 C5 P 173.80(10)
C4 C5 C6 C7 1.0(3)
P C5 C6 C7 -173.98(15)
C5 C6 C7 S 0.0(2)
C6 C7 S C4 -0.67(17)
C5 C4 S C7 1.22(17)
C1 C4 S C7 179.52(19)
C1 N C2 C8 -104.9(2)
Pd N C2 C8 81.9(2)
C1 N C2 C3 21.7(2)
Pd N C2 C3 -151.57(13)
N C2 C8 C9 -76.1(2)
C3 C2 C8 C9 167.25(18)
N C2 C8 C10 49.5(2)
C3 C2 C8 C10 -67.2(2)
N C2 C3 O -26.36(18)
C8 C2 C3 O 95.84(19)
N C2 C3 C12 -142.04(18)
C8 C2 C3 C12 -19.8(3)
N C2 C3 C11 86.67(19)
C8 C2 C3 C11 -151.13(18)
N C1 O C3 -10.9(3)
C4 C1 O C3 169.34(18)
C12 C3 O C1 147.41(19)
C11 C3 O C1 -92.4(2)
C2 C3 O C1 23.3(2)
C4 C5 P C13 164.50(17)
C6 C5 P C13 -21.0(2)
C4 C5 P C19 -84.47(18)
C6 C5 P C19 90.02(19)
C4 C5 P Pd 35.36(18)
C6 C5 P Pd -150.16(16)
N Pd P C5 -41.26(8)
Cl2 Pd P C5 136.91(6)
N Pd P C13 -159.37(9)
Cl2 Pd P C13 18.80(8)
N Pd P C19 73.46(8)
Cl2 Pd P C19 -108.37(7)
C5 P C13 C14 113.27(19)
C19 P C13 C14 3.6(2)
Pd P C13 C14 -126.24(17)
C5 P C13 C18 -61.6(2)
C19 P C13 C18 -171.3(2)
Pd P C13 C18 58.9(2)
C18 C13 C14 C15 0.5(4)
P C13 C14 C15 -174.34(17)
C13 C14 C15 C16 1.2(3)
C14 C15 C16 C17 -1.5(3)
C15 C16 C17 C18 0.1(3)
C16 C17 C18 C13 1.6(4)
C14 C13 C18 C17 -1.9(4)
P C13 C18 C17 173.03(17)
C5 P C19 C20 157.14(15)
C13 P C19 C20 -94.24(17)
Pd P C19 C20 40.40(17)
C5 P C19 C24 -23.23(18)
C13 P C19 C24 85.38(17)
Pd P C19 C24 -139.97(14)
C24 C19 C20 C21 0.9(3)
P C19 C20 C21 -179.44(18)
C19 C20 C21 C22 0.0(4)
C20 C21 C22 C23 -1.3(3)
C21 C22 C23 C24 1.7(3)
C22 C23 C24 C19 -0.8(3)
C20 C19 C24 C23 -0.6(3)
P C19 C24 C23 179.82(15)
